data_4518035
loop_
_publ_author_name
'Das Adhikari, Gopal Krushna'
'Chebolu, Rajesh'
'Ravikumar, Ponneri Chandrababu'

_publ_section_title
;
 Regio- and Stereoselective Synthesis of the Core Structure of
 Hexahydrobenzo[<i>c</i>]phenanthridine Alkaloids via Redox-Neutral
 Cp*Rh(III)-Catalyzed C-H/N-H Annulation of Cyclic Alkenes with
 Benzamides.
;
_journal_issue 37
_journal_name_full 'ACS omega'
_journal_page_first 24033
_journal_page_last 24044
_journal_paper_doi 10.1021/acsomega.0c03434
_journal_volume 5
_journal_year 2020
_chemical_formula_moiety '2(C19 H19 N O)'
_chemical_formula_sum 'C38 H38 N2 O2'
_chemical_formula_weight 554.70
_space_group_crystal_system triclinic
_space_group_IT_number 2
_space_group_name_Hall '-P 1'
_space_group_name_H-M_alt 'P -1'
_atom_sites_solution_hydrogens geom
_atom_sites_solution_primary dual
_audit_creation_date 2019-09-16
_audit_creation_method
;
Olex2 1.2
(compiled 2017.03.28 svn.r3405 for OlexSys, GUI svn.r5337)
;
_cell_angle_alpha 73.971(3)
_cell_angle_beta 81.252(4)
_cell_angle_gamma 86.515(3)
_cell_formula_units_Z 1
_cell_length_a 9.1117(4)
_cell_length_b 9.1126(3)
_cell_length_c 9.5279(4)
_cell_measurement_reflns_used 6901
_cell_measurement_temperature 293(2)
_cell_measurement_theta_max 30.9950
_cell_measurement_theta_min 3.7800
_cell_volume 751.36(5)
_computing_cell_refinement 'CrysAlisPro 1.171.39.46b (Rigaku OD, 2018)'
_computing_data_collection 'CrysAlisPro 1.171.39.46b (Rigaku OD, 2018)'
_computing_data_reduction 'CrysAlisPro 1.171.39.46b (Rigaku OD, 2018)'
_computing_molecular_graphics 'Olex2 (Dolomanov et al., 2009)'
_computing_publication_material 'Olex2 (Dolomanov et al., 2009)'
_computing_structure_refinement 'ShelXL (Sheldrick, 2015)'
_computing_structure_solution 'ShelXT (Sheldrick, 2015)'
_diffrn_ambient_temperature 293(2)
_diffrn_detector 'CCD plate'
_diffrn_detector_type 'Pilatus 200K'
_diffrn_measured_fraction_theta_full 0.997
_diffrn_measured_fraction_theta_max 0.807
_diffrn_measurement_details
;
List of Runs (angles in degrees, time in seconds):

  # Type    Start    End  Width  t~exp~   \w     \q     \k     \f   Frames
--------------------------------------------------------------------------
  1  \w    -13.00  45.00   0.50   45.67    --    5.13-106.00 117.00  116
  2  \w    -13.00  34.00   0.50   45.67    --   -5.59-106.00 117.00   94
  3  \w    -61.00   9.00   0.50   45.67    --    5.13 -38.00   0.00  140
  4  \w    -61.00   9.00   0.50   45.67    --    5.13 -38.00 120.00  140
  5  \w    -20.00  41.00   0.50   45.67    --    5.13 -99.00 -60.00  122
  6  \w    -61.00   1.00   0.50   45.67    --    5.13 -38.00-180.00  124
  7  \w    -61.00   9.00   0.50   45.67    --    5.13 -38.00-120.00  140
  8  \w     13.00  57.00   0.50   45.67    --    5.13  57.00-180.00   88
  9  \w    -19.00   7.00   0.50   45.67    --   -5.59 -99.00  30.00   52
 10  \w    -20.00   5.00   0.50   45.67    --   -5.59 -99.00  90.00   50
 11  \w    -18.00  17.00   0.50   45.67    --   -5.59 -99.00-150.00   70
 12  \w    -20.00   9.00   0.50   45.67    --   -5.59 -99.00 -60.00   58
 13  \w    -19.00   6.00   0.50   45.67    --   -5.59 -99.00 -90.00   50
;
_diffrn_measurement_device 'four-circle diffractometer'
_diffrn_measurement_device_type 'SuperNova, Dual, Cu at home/near, Pilatus 200K'
_diffrn_measurement_method '\w scans'
_diffrn_orient_matrix_type 'CrysAlisPro convention (1999,Acta A55,543-557)'
_diffrn_orient_matrix_UB_11 -0.0335293000
_diffrn_orient_matrix_UB_12 -0.0084449000
_diffrn_orient_matrix_UB_13 0.0739475000
_diffrn_orient_matrix_UB_21 -0.0667062000
_diffrn_orient_matrix_UB_22 -0.0229625000
_diffrn_orient_matrix_UB_23 -0.0169219000
_diffrn_orient_matrix_UB_31 0.0251378000
_diffrn_orient_matrix_UB_32 -0.0772180000
_diffrn_orient_matrix_UB_33 0.0191464000
_diffrn_radiation_monochromator mirror
_diffrn_radiation_probe x-ray
_diffrn_radiation_type MoK\a
_diffrn_radiation_wavelength 0.71073
_diffrn_reflns_av_R_equivalents 0.0455
_diffrn_reflns_av_unetI/netI 0.0337
_diffrn_reflns_Laue_measured_fraction_full 0.997
_diffrn_reflns_Laue_measured_fraction_max 0.807
_diffrn_reflns_limit_h_max 12
_diffrn_reflns_limit_h_min -12
_diffrn_reflns_limit_k_max 12
_diffrn_reflns_limit_k_min -12
_diffrn_reflns_limit_l_max 12
_diffrn_reflns_limit_l_min -12
_diffrn_reflns_number 14692
_diffrn_reflns_point_group_measured_fraction_full 0.997
_diffrn_reflns_point_group_measured_fraction_max 0.807
_diffrn_reflns_theta_full 25.242
_diffrn_reflns_theta_max 31.009
_diffrn_reflns_theta_min 3.277
_diffrn_source 'micro-focus sealed X-ray tube'
_diffrn_source_type 'SuperNova (Mo) X-ray Source'
_exptl_absorpt_coefficient_mu 0.075
_exptl_absorpt_correction_T_max 1.00000
_exptl_absorpt_correction_T_min 0.65905
_exptl_absorpt_correction_type multi-scan
_exptl_absorpt_process_details
;
CrysAlisPro 1.171.39.46b (Rigaku Oxford Diffraction, 2018)
Empirical absorption correction using spherical harmonics,
 implemented in SCALE3 ABSPACK scaling algorithm.
;
_exptl_crystal_colour colourless
_exptl_crystal_colour_primary colourless
_exptl_crystal_density_diffrn 1.226
_exptl_crystal_description cube
_exptl_crystal_F_000 296
_exptl_crystal_size_max 0.25
_exptl_crystal_size_mid 0.25
_exptl_crystal_size_min 0.25
_refine_diff_density_max 0.424
_refine_diff_density_min -0.212
_refine_diff_density_rms 0.054
_refine_ls_extinction_method none
_refine_ls_goodness_of_fit_ref 1.111
_refine_ls_hydrogen_treatment constr
_refine_ls_matrix_type full
_refine_ls_number_parameters 192
_refine_ls_number_reflns 3872
_refine_ls_number_restraints 0
_refine_ls_restrained_S_all 1.111
_refine_ls_R_factor_all 0.0855
_refine_ls_R_factor_gt 0.0650
_refine_ls_shift/su_max 0.000
_refine_ls_shift/su_mean 0.000
_refine_ls_structure_factor_coef Fsqd
_refine_ls_weighting_details 'w=1/[\s^2^(Fo^2^)+(0.1230P)^2^+0.0540P] where P=(Fo^2^+2Fc^2^)/3'
_refine_ls_weighting_scheme calc
_refine_ls_wR_factor_gt 0.1924
_refine_ls_wR_factor_ref 0.2076
_reflns_Friedel_coverage 0.000
_reflns_number_gt 2810
_reflns_number_total 3872
_reflns_threshold_expression 'I > 2\s(I)'
_cod_data_source_file ao0c03434_si_003.cif
_cod_data_source_block pcr-gkd-ipr
_cod_depositor_comments 'Adding full bibliography for 4518035--4518036.cif.'
_cod_database_code 4518035
_shelx_shelxl_version_number 2016/6
_chemical_oxdiff_formula 'C38 H38 N2 O2 '
_shelx_space_group_comment
;
The symmetry employed for this shelxl refinement is uniquely defined
by the following loop, which should always be used as a source of
symmetry information in preference to the above space-group names.
They are only intended as comments.
;
_diffrn_oxdiff_ac3_digest_frames
;
013b89e44bf9c195308d4043b3aebdb53e000253284
;
_reflns_odcompleteness_completeness 99.70
_reflns_odcompleteness_iscentric 1
_reflns_odcompleteness_theta 27.04
_olex2_refinement_description
;
1. Fixed Uiso
 At 1.2 times of:
  All C(H) groups, All C(H,H) groups, All N(H) groups
 At 1.5 times of:
  All C(H,H,H) groups
2.a Ternary CH refined with riding coordinates:
 C008(H008), C00C(H00C), C00I(H00I)
2.b Secondary CH2 refined with riding coordinates:
 C00F(H00A,H00F)
2.c Aromatic/amide H refined with riding coordinates:
 N002(H002), C009(H009), C00B(H00B), C00D(H00D), C00E(H00E), C00G(H00G),
 C00H(H00H), C00J(H00J)
2.d Idealised Me refined as rotating group:
 C00K(H00K,H00L,H00M), C00L(H00N,H00O,H00P)
;
_olex2_submission_special_instructions 'No special instructions were received'
_oxdiff_exptl_absorpt_empirical_details
;
Empirical correction (ABSPACK) includes:
- Absorption correction using spherical harmonics
- Frame scaling
;
_oxdiff_exptl_absorpt_empirical_full_max 1.405
_oxdiff_exptl_absorpt_empirical_full_min 0.585

loop_
_space_group_symop_operation_xyz
'x, y, z'
'-x, -y, -z'

loop_
_atom_site_label
_atom_site_type_symbol
_atom_site_fract_x
_atom_site_fract_y
_atom_site_fract_z
_atom_site_U_iso_or_equiv
_atom_site_adp_type
_atom_site_occupancy
_atom_site_site_symmetry_order
_atom_site_calc_flag
_atom_site_refinement_flags_posn
_atom_site_refinement_flags_adp
_atom_site_refinement_flags_occupancy
_atom_site_disorder_assembly
_atom_site_disorder_group
O001 O 0.10404(13) 0.03183(14) 0.32216(14) 0.0563(3) Uani 1 1 d . . . . .
N002 N 0.17921(14) 0.08256(15) 0.51790(15) 0.0465(3) Uani 1 1 d . . . . .
H002 H 0.093945 0.054572 0.567835 0.056 Uiso 1 1 calc R . . . .
C003 C 0.19912(16) 0.08017(16) 0.37709(18) 0.0422(4) Uani 1 1 d . . . . .
C004 C 0.34182(16) 0.13975(16) 0.28629(17) 0.0415(4) Uani 1 1 d . . . . .
C005 C 0.31210(16) 0.39631(16) 0.48872(16) 0.0410(4) Uani 1 1 d . . . . .
C006 C 0.43761(15) 0.21755(16) 0.33987(17) 0.0399(3) Uani 1 1 d . . . . .
C007 C 0.20451(17) 0.37641(19) 0.61256(17) 0.0457(4) Uani 1 1 d . . . . .
C008 C 0.39414(16) 0.24545(17) 0.48919(17) 0.0410(3) Uani 1 1 d . . . . .
H008 H 0.484632 0.243030 0.533820 0.049 Uiso 1 1 calc R . . . .
C009 C 0.33298(19) 0.53704(18) 0.38746(18) 0.0491(4) Uani 1 1 d . . . . .
H009 H 0.405065 0.549372 0.304974 0.059 Uiso 1 1 calc R . . . .
C00A C 0.60664(17) 0.25327(17) 0.10912(18) 0.0478(4) Uani 1 1 d . . . . .
C00B C 0.56923(17) 0.27361(17) 0.25071(18) 0.0447(4) Uani 1 1 d . . . . .
H00B H 0.633592 0.325671 0.286093 0.054 Uiso 1 1 calc R . . . .
C00C C 0.28654(17) 0.12754(18) 0.59622(17) 0.0459(4) Uani 1 1 d . . . . .
H00C H 0.341137 0.038195 0.648474 0.055 Uiso 1 1 calc R . . . .
C00D C 0.37834(19) 0.11901(19) 0.1456(2) 0.0518(4) Uani 1 1 d . . . . .
H00D H 0.314264 0.066978 0.109885 0.062 Uiso 1 1 calc R . . . .
C00E C 0.5093(2) 0.17534(19) 0.0588(2) 0.0537(4) Uani 1 1 d . . . . .
H00E H 0.532351 0.160624 -0.034924 0.064 Uiso 1 1 calc R . . . .
C00F C 0.2046(2) 0.2132(2) 0.70440(19) 0.0548(4) Uani 1 1 d . . . . .
H00A H 0.104189 0.177025 0.739446 0.066 Uiso 1 1 calc R . . . .
H00F H 0.256984 0.201470 0.788323 0.066 Uiso 1 1 calc R . . . .
C00G C 0.2443(2) 0.6602(2) 0.4109(2) 0.0582(5) Uani 1 1 d . . . . .
H00G H 0.257238 0.755862 0.343601 0.070 Uiso 1 1 calc R . . . .
C00H C 0.11628(19) 0.5008(2) 0.6345(2) 0.0582(5) Uani 1 1 d . . . . .
H00H H 0.043933 0.488969 0.716768 0.070 Uiso 1 1 calc R . . . .
C00I C 0.75076(19) 0.3141(2) 0.0125(2) 0.0554(4) Uani 1 1 d . . . . .
H00I H 0.748109 0.296994 -0.084245 0.066 Uiso 1 1 calc R . . . .
C00J C 0.1371(2) 0.6413(2) 0.5335(2) 0.0614(5) Uani 1 1 d . . . . .
H00J H 0.078449 0.724490 0.547872 0.074 Uiso 1 1 calc R . . . .
C00K C 0.7624(2) 0.4834(2) -0.0118(2) 0.0691(6) Uani 1 1 d . . . . .
H00K H 0.677368 0.534510 -0.053424 0.104 Uiso 1 1 calc GR . . . .
H00L H 0.851043 0.518978 -0.078206 0.104 Uiso 1 1 calc GR . . . .
H00M H 0.766067 0.504773 0.080763 0.104 Uiso 1 1 calc GR . . . .
C00L C 0.8831(2) 0.2265(3) 0.0719(3) 0.0873(8) Uani 1 1 d . . . . .
H00N H 0.884505 0.232911 0.170563 0.131 Uiso 1 1 calc GR . . . .
H00O H 0.972289 0.269129 0.010501 0.131 Uiso 1 1 calc GR . . . .
H00P H 0.877164 0.121487 0.072586 0.131 Uiso 1 1 calc GR . . . .

loop_
_atom_site_aniso_label
_atom_site_aniso_U_11
_atom_site_aniso_U_22
_atom_site_aniso_U_33
_atom_site_aniso_U_23
_atom_site_aniso_U_13
_atom_site_aniso_U_12
O001 0.0458(6) 0.0603(7) 0.0662(8) -0.0239(6) -0.0006(5) -0.0138(5)
N002 0.0384(7) 0.0436(7) 0.0555(8) -0.0149(6) 0.0046(5) -0.0070(5)
C003 0.0373(7) 0.0314(7) 0.0580(9) -0.0147(6) -0.0017(6) -0.0007(5)
C004 0.0377(7) 0.0330(7) 0.0537(8) -0.0158(6) 0.0010(6) 0.0013(5)
C005 0.0366(7) 0.0426(8) 0.0497(8) -0.0210(6) -0.0079(6) -0.0008(6)
C006 0.0333(7) 0.0333(7) 0.0525(8) -0.0141(6) -0.0014(6) 0.0030(5)
C007 0.0402(8) 0.0539(9) 0.0492(9) -0.0243(7) -0.0065(6) -0.0002(6)
C008 0.0332(7) 0.0406(8) 0.0501(8) -0.0141(6) -0.0057(6) -0.0007(5)
C009 0.0553(9) 0.0437(8) 0.0525(9) -0.0192(7) -0.0076(7) -0.0038(7)
C00A 0.0420(8) 0.0402(8) 0.0574(9) -0.0149(7) 0.0062(7) 0.0031(6)
C00B 0.0360(7) 0.0409(8) 0.0580(9) -0.0173(7) -0.0018(6) -0.0018(6)
C00C 0.0434(8) 0.0422(8) 0.0490(8) -0.0091(6) -0.0035(6) 0.0009(6)
C00D 0.0511(9) 0.0459(9) 0.0636(10) -0.0277(7) 0.0016(7) -0.0054(7)
C00E 0.0587(10) 0.0488(9) 0.0553(9) -0.0249(7) 0.0081(7) -0.0035(7)
C00F 0.0539(9) 0.0619(11) 0.0478(9) -0.0174(7) 0.0023(7) -0.0070(8)
C00G 0.0732(12) 0.0420(9) 0.0671(11) -0.0222(8) -0.0230(9) 0.0065(8)
C00H 0.0485(9) 0.0731(12) 0.0657(11) -0.0434(10) -0.0044(8) 0.0054(8)
C00I 0.0482(9) 0.0568(10) 0.0574(10) -0.0174(8) 0.0083(7) -0.0024(7)
C00J 0.0602(11) 0.0588(11) 0.0816(13) -0.0426(10) -0.0242(9) 0.0176(8)
C00K 0.0665(12) 0.0591(11) 0.0721(12) -0.0115(9) 0.0134(10) -0.0132(9)
C00L 0.0461(10) 0.0906(16) 0.1015(17) -0.0015(13) 0.0133(10) 0.0085(10)

loop_
_atom_type_symbol
_atom_type_description
_atom_type_scat_dispersion_real
_atom_type_scat_dispersion_imag
_atom_type_scat_source
C C 0.0033 0.0016 'International Tables Vol C Tables 4.2.6.8 and 6.1.1.4'
H H 0.0000 0.0000 'International Tables Vol C Tables 4.2.6.8 and 6.1.1.4'
N N 0.0061 0.0033 'International Tables Vol C Tables 4.2.6.8 and 6.1.1.4'
O O 0.0106 0.0060 'International Tables Vol C Tables 4.2.6.8 and 6.1.1.4'

loop_
_geom_angle_atom_site_label_1
_geom_angle_atom_site_label_2
_geom_angle_atom_site_label_3
_geom_angle
_geom_angle_site_symmetry_1
_geom_angle_site_symmetry_3
_geom_angle_publ_flag
C003 N002 H002 116.6 . . ?
C003 N002 C00C 126.89(13) . . ?
C00C N002 H002 116.6 . . ?
O001 C003 N002 122.25(14) . . ?
O001 C003 C004 120.64(14) . . ?
N002 C003 C004 117.10(13) . . ?
C006 C004 C003 120.65(14) . . ?
C006 C004 C00D 119.86(14) . . ?
C00D C004 C003 119.49(14) . . ?
C007 C005 C008 109.83(13) . . ?
C009 C005 C007 121.10(14) . . ?
C009 C005 C008 129.07(14) . . ?
C004 C006 C008 119.48(13) . . ?
C004 C006 C00B 118.97(14) . . ?
C00B C006 C008 121.49(14) . . ?
C005 C007 C00F 110.45(13) . . ?
C005 C007 C00H 119.45(16) . . ?
C00H C007 C00F 130.10(16) . . ?
C005 C008 H008 108.2 . . ?
C005 C008 C00C 102.51(12) . . ?
C006 C008 C005 115.13(12) . . ?
C006 C008 H008 108.2 . . ?
C006 C008 C00C 114.27(12) . . ?
C00C C008 H008 108.2 . . ?
C005 C009 H009 120.6 . . ?
C005 C009 C00G 118.85(16) . . ?
C00G C009 H009 120.6 . . ?
C00B C00A C00I 121.29(15) . . ?
C00E C00A C00B 118.27(14) . . ?
C00E C00A C00I 120.44(15) . . ?
C006 C00B C00A 121.48(15) . . ?
C006 C00B H00B 119.3 . . ?
C00A C00B H00B 119.3 . . ?
N002 C00C C008 110.67(12) . . ?
N002 C00C H00C 110.8 . . ?
N002 C00C C00F 109.10(13) . . ?
C008 C00C H00C 110.8 . . ?
C00F C00C C008 104.43(13) . . ?
C00F C00C H00C 110.8 . . ?
C004 C00D H00D 119.8 . . ?
C00E C00D C004 120.38(16) . . ?
C00E C00D H00D 119.8 . . ?
C00A C00E H00E 119.5 . . ?
C00D C00E C00A 121.03(15) . . ?
C00D C00E H00E 119.5 . . ?
C007 C00F C00C 103.15(13) . . ?
C007 C00F H00A 111.1 . . ?
C007 C00F H00F 111.1 . . ?
C00C C00F H00A 111.1 . . ?
C00C C00F H00F 111.1 . . ?
H00A C00F H00F 109.1 . . ?
C009 C00G H00G 119.8 . . ?
C00J C00G C009 120.38(17) . . ?
C00J C00G H00G 119.8 . . ?
C007 C00H H00H 120.3 . . ?
C00J C00H C007 119.45(17) . . ?
C00J C00H H00H 120.3 . . ?
C00A C00I H00I 107.0 . . ?
C00K C00I C00A 111.66(14) . . ?
C00K C00I H00I 107.0 . . ?
C00L C00I C00A 111.31(15) . . ?
C00L C00I H00I 107.0 . . ?
C00L C00I C00K 112.62(18) . . ?
C00G C00J H00J 119.6 . . ?
C00H C00J C00G 120.77(15) . . ?
C00H C00J H00J 119.6 . . ?
C00I C00K H00K 109.5 . . ?
C00I C00K H00L 109.5 . . ?
C00I C00K H00M 109.5 . . ?
H00K C00K H00L 109.5 . . ?
H00K C00K H00M 109.5 . . ?
H00L C00K H00M 109.5 . . ?
C00I C00L H00N 109.5 . . ?
C00I C00L H00O 109.5 . . ?
C00I C00L H00P 109.5 . . ?
H00N C00L H00O 109.5 . . ?
H00N C00L H00P 109.5 . . ?
H00O C00L H00P 109.5 . . ?

loop_
_geom_bond_atom_site_label_1
_geom_bond_atom_site_label_2
_geom_bond_distance
_geom_bond_site_symmetry_2
_geom_bond_publ_flag
O001 C003 1.2369(18) . ?
N002 H002 0.8600 . ?
N002 C003 1.332(2) . ?
N002 C00C 1.456(2) . ?
C003 C004 1.489(2) . ?
C004 C006 1.391(2) . ?
C004 C00D 1.393(2) . ?
C005 C007 1.392(2) . ?
C005 C008 1.524(2) . ?
C005 C009 1.379(2) . ?
C006 C008 1.504(2) . ?
C006 C00B 1.395(2) . ?
C007 C00F 1.503(2) . ?
C007 C00H 1.394(2) . ?
C008 H008 0.9800 . ?
C008 C00C 1.541(2) . ?
C009 H009 0.9300 . ?
C009 C00G 1.391(2) . ?
C00A C00B 1.400(2) . ?
C00A C00E 1.384(2) . ?
C00A C00I 1.523(2) . ?
C00B H00B 0.9300 . ?
C00C H00C 0.9800 . ?
C00C C00F 1.539(2) . ?
C00D H00D 0.9300 . ?
C00D C00E 1.383(2) . ?
C00E H00E 0.9300 . ?
C00F H00A 0.9700 . ?
C00F H00F 0.9700 . ?
C00G H00G 0.9300 . ?
C00G C00J 1.382(3) . ?
C00H H00H 0.9300 . ?
C00H C00J 1.377(3) . ?
C00I H00I 0.9800 . ?
C00I C00K 1.503(3) . ?
C00I C00L 1.501(3) . ?
C00J H00J 0.9300 . ?
C00K H00K 0.9600 . ?
C00K H00L 0.9600 . ?
C00K H00M 0.9600 . ?
C00L H00N 0.9600 . ?
C00L H00O 0.9600 . ?
C00L H00P 0.9600 . ?
